data_2104953
loop_
_publ_author_name
'Johnstone, Russell D. L.'
'Allan, David'
'Lennie, Alistair'
'Pidcock, Elna'
'Valiente, Rafael'
'Rodr\'iguez, Fernando'
'Gonzalez, Jes\'us'
'Warren, John'
'Parsons, Simon'

_publ_section_title
;
 The effect of pressure on the crystal structure of bianthrone
;
_journal_coeditor_code GW5012
_journal_issue 3
_journal_name_full 'Acta Crystallographica Section B'
_journal_page_first 226
_journal_page_last 237
_journal_paper_doi 10.1107/S0108768111009657
_journal_volume 67
_journal_year 2011
_chemical_formula_moiety 'C28 H16 O2'
_chemical_formula_sum 'C28 H16 O2'
_chemical_formula_weight 384.43
_chemical_name_common Bianthrone
_space_group_IT_number 14
_symmetry_cell_setting monoclinic
_symmetry_space_group_name_Hall '-P 2yn'
_symmetry_space_group_name_H-M 'P 1 21/n 1'
_atom_sites_solution_hydrogens geom
_atom_sites_solution_primary direct
_cell_angle_alpha 90
_cell_angle_beta 109.591(2)
_cell_angle_gamma 90
_cell_formula_units_Z 2
_cell_length_a 10.1860(3)
_cell_length_b 8.4277(2)
_cell_length_c 11.6457(3)
_cell_measurement_reflns_used 3221
_cell_measurement_temperature 293
_cell_measurement_theta_max 28
_cell_measurement_theta_min 2
_cell_volume 941.85(4)
_computing_cell_refinement 'SAINT (Siemens ,1995)'
_computing_data_collection 'SMART (Siemens, 1993)'
_computing_data_reduction 'SAINT (Siemens ,1995)'
_computing_molecular_graphics 'CAMERON (Watkin et al., 1996)'
_computing_publication_material 'CRYSTALS (Betteridge et al., 2003)'
_computing_structure_refinement 'CRYSTALS (Betteridge et al., 2003)'
_computing_structure_solution 'SIR92 (Altomare et al., 1994)'
_diffrn_ambient_temperature 293
_diffrn_measured_fraction_theta_full 0.998
_diffrn_measured_fraction_theta_max 0.998
_diffrn_measurement_device 'Bruker SMART'
_diffrn_measurement_device_type Area
_diffrn_measurement_method '\f & \w scans'
_diffrn_radiation_monochromator graphite
_diffrn_radiation_type 'Mo K\a'
_diffrn_radiation_wavelength 0.71073
_diffrn_reflns_av_R_equivalents 0.0492
_diffrn_reflns_limit_h_max 12
_diffrn_reflns_limit_h_min -13
_diffrn_reflns_limit_k_max 11
_diffrn_reflns_limit_k_min 0
_diffrn_reflns_limit_l_max 15
_diffrn_reflns_limit_l_min 0
_diffrn_reflns_number 12386
_diffrn_reflns_reduction_process
;
 Merged with SORTAV
 R.H. Blessing, (1987) Cryst. Rev. 1, 3-58
;
_diffrn_reflns_theta_full 28.313
_diffrn_reflns_theta_max 28.313
_diffrn_reflns_theta_min 2.304
_diffrn_standards_number 0
_exptl_absorpt_coefficient_mu 0.084
_exptl_absorpt_correction_T_max 0.97
_exptl_absorpt_correction_T_min 0.82
_exptl_absorpt_correction_type multi-scan
_exptl_absorpt_process_details 'SADABS (Siemens, 1996)'
_exptl_crystal_colour yellow
_exptl_crystal_density_diffrn 1.355
_exptl_crystal_density_method 'not measured'
_exptl_crystal_description block
_exptl_crystal_F_000 400
_exptl_crystal_size_max 0.57
_exptl_crystal_size_mid 0.33
_exptl_crystal_size_min 0.31
_refine_diff_density_max 0.24
_refine_diff_density_min -0.19
_refine_ls_extinction_method None
_refine_ls_goodness_of_fit_ref 1.1125
_refine_ls_hydrogen_treatment constr
_refine_ls_matrix_type full
_refine_ls_number_parameters 136
_refine_ls_number_reflns 1867
_refine_ls_number_restraints 0
_refine_ls_R_factor_all 0.0715
_refine_ls_R_factor_gt 0.0550
_refine_ls_shift/su_max 0.000274
_refine_ls_structure_factor_coef F
_refine_ls_weighting_details
;
 Method, part 1, Chebychev polynomial, (Watkin, 1994, Prince, 1982)
 [weight] = 1.0/[A~0~*T~0~(x)+A~1~*T~1~(x) ... +A~n-1~]*T~n-1~(x)]
 where A~i~ are the Chebychev coefficients listed below and x= Fcalc/Fmax
 Method = Robust Weighting (Prince, 1982)
 W = [weight] * [1-(deltaF/6*sigmaF)^2^]^2^
 A~i~ are:
 2.33 0.420 1.55
;
_refine_ls_weighting_scheme calc
_refine_ls_wR_factor_all 0.0587
_refine_ls_wR_factor_gt 0.0514
_refine_ls_wR_factor_ref 0.0514
_reflns_number_gt 1867
_reflns_number_total 2349
_reflns_threshold_expression I>2.0\s(I)
_cod_data_source_file gw5012.cif
_cod_data_source_block ambient
_cod_depositor_comments
;
The following automatic conversions were performed:

'_symmetry_cell_setting' value 'Monoclinic' changed to 'monoclinic'
according to /home/saulius/struct/CIF-dictionaries/cif_core.dic
dictionary named 'cif_core.dic' version 2.4.1 from 2010-06-29.

Automatic conversion script
Id: cif_fix_values 1698 2011-06-07 10:41:20Z adriana 
;
_cod_original_sg_symbol_H-M 'P 1 21/n 1 '
_cod_database_code 2104953
_cod_database_fobs_code 2104953

loop_
_symmetry_equiv_pos_as_xyz
x,y,z
-x,-y,-z
-x+1/2,y+1/2,-z+1/2
x+1/2,-y+1/2,z+1/2

loop_
_atom_site_type_symbol
_atom_site_label
_atom_site_fract_x
_atom_site_fract_y
_atom_site_fract_z
_atom_site_U_iso_or_equiv
_atom_site_adp_type
_atom_site_occupancy
_atom_site_disorder_assembly
_atom_site_disorder_group
O O1 0.87690(15) 0.44936(16) 0.08618(10) 0.0623 Uani 1.0000 . .
C C1 0.89771(18) 0.50350(18) 0.18785(12) 0.0437 Uani 1.0000 . .
C C2 0.78803(16) 0.50981(18) 0.24506(13) 0.0427 Uani 1.0000 . .
C C3 0.64849(19) 0.5004(2) 0.17267(15) 0.0566 Uani 1.0000 . .
C C4 0.54568(19) 0.5310(3) 0.22150(18) 0.0644 Uani 1.0000 . .
C C5 0.58140(19) 0.5734(2) 0.34253(18) 0.0602 Uani 1.0000 . .
C C6 0.71879(17) 0.5783(2) 0.41644(15) 0.0484 Uani 1.0000 . .
C C7 0.82450(15) 0.54173(17) 0.36988(12) 0.0389 Uani 1.0000 . .
C C8 0.97510(15) 0.53666(17) 0.44506(11) 0.0363 Uani 1.0000 . .
C C9 1.06442(15) 0.61234(17) 0.38200(12) 0.0373 Uani 1.0000 . .
C C10 1.17792(16) 0.70942(19) 0.43993(13) 0.0441 Uani 1.0000 . .
C C11 1.25715(17) 0.7733(2) 0.37587(15) 0.0503 Uani 1.0000 . .
C C12 1.22524(18) 0.7417(2) 0.25303(16) 0.0533 Uani 1.0000 . .
C C13 1.11196(17) 0.6500(2) 0.19301(14) 0.0472 Uani 1.0000 . .
C C14 1.02917(15) 0.58679(17) 0.25589(12) 0.0389 Uani 1.0000 . .
H H1 0.6242 0.4728 0.0890 0.0648 Uiso 1.0000 . .
H H2 0.4504 0.5229 0.1722 0.0739 Uiso 1.0000 . .
H H3 0.5104 0.5996 0.3753 0.0737 Uiso 1.0000 . .
H H4 0.7417 0.6070 0.4998 0.0594 Uiso 1.0000 . .
H H5 1.2010 0.7319 0.5243 0.0531 Uiso 1.0000 . .
H H6 1.3342 0.8395 0.4164 0.0603 Uiso 1.0000 . .
H H7 1.2820 0.7836 0.2102 0.0678 Uiso 1.0000 . .
H H8 1.0897 0.6295 0.1084 0.0594 Uiso 1.0000 . .

loop_
_atom_site_aniso_label
_atom_site_aniso_U_11
_atom_site_aniso_U_22
_atom_site_aniso_U_33
_atom_site_aniso_U_12
_atom_site_aniso_U_13
_atom_site_aniso_U_23
O1 0.0894(9) 0.0643(8) 0.0344(6) -0.0150(7) 0.0225(6) -0.0111(5)
C1 0.0605(9) 0.0405(8) 0.0286(6) 0.0000(7) 0.0130(6) 0.0022(5)
C2 0.0503(8) 0.0400(8) 0.0340(7) -0.0053(6) 0.0091(6) 0.0023(6)
C3 0.0575(10) 0.0615(11) 0.0414(8) -0.0138(8) 0.0042(7) 0.0012(7)
C4 0.0458(10) 0.0685(12) 0.0680(11) -0.0089(9) 0.0043(8) 0.0047(9)
C5 0.0480(9) 0.0636(11) 0.0715(12) 0.0045(9) 0.0232(8) 0.0058(9)
C6 0.0484(9) 0.0523(9) 0.0455(8) 0.0067(7) 0.0172(7) 0.0029(7)
C7 0.0438(8) 0.0368(7) 0.0352(7) 0.0005(6) 0.0118(6) 0.0024(5)
C8 0.0419(7) 0.0406(7) 0.0279(6) 0.0006(6) 0.0137(5) -0.0040(5)
C9 0.0429(7) 0.0378(7) 0.0325(6) 0.0045(6) 0.0144(6) 0.0024(5)
C10 0.0493(8) 0.0454(8) 0.0369(7) -0.0001(7) 0.0134(6) -0.0005(6)
C11 0.0468(9) 0.0500(9) 0.0525(9) -0.0055(7) 0.0146(7) 0.0025(7)
C12 0.0562(10) 0.0567(10) 0.0552(9) -0.0006(8) 0.0295(8) 0.0093(8)
C13 0.0598(10) 0.0501(9) 0.0368(7) 0.0058(8) 0.0230(7) 0.0040(6)
C14 0.0471(8) 0.0392(7) 0.0317(6) 0.0045(6) 0.0149(6) 0.0028(5)

loop_
_atom_type_symbol
_atom_type_scat_Cromer_Mann_a1
_atom_type_scat_Cromer_Mann_a2
_atom_type_scat_Cromer_Mann_a3
_atom_type_scat_Cromer_Mann_a4
_atom_type_scat_Cromer_Mann_b1
_atom_type_scat_Cromer_Mann_b2
_atom_type_scat_Cromer_Mann_b3
_atom_type_scat_Cromer_Mann_b4
_atom_type_scat_Cromer_Mann_c
_atom_type_scat_dispersion_real
_atom_type_scat_dispersion_imag
_atom_type_scat_source
C 2.3100 1.0200 1.5886 0.8650 20.8439 10.2075 0.5687 51.6512 0.2156 0.0033 0.0016 'International Tables Vol C 4.2.6.8 and 6.1.1.4'
H 0.4930 0.3229 0.1402 0.0408 10.5109 26.1257 3.1424 57.7998 0.0030 0.0000 0.0000 'International Tables Vol C 4.2.6.8 and 6.1.1.4'
O 3.0485 2.2868 1.5463 0.8670 13.2771 5.7011 0.3239 32.9089 0.2508 0.0106 0.0060 'International Tables Vol C 4.2.6.8 and 6.1.1.4'

loop_
_geom_angle_atom_site_label_1
_geom_angle_atom_site_label_2
_geom_angle_atom_site_label_3
_geom_angle_site_symmetry_1
_geom_angle_site_symmetry_2
_geom_angle_site_symmetry_3
_geom_angle
_geom_angle_publ_flag
O1 C1 C2 . . . 122.58(15) yes
O1 C1 C14 . . . 121.83(15) yes
C2 C1 C14 . . . 115.12(12) yes
C1 C2 C3 . . . 119.80(14) yes
C1 C2 C7 . . . 119.75(13) yes
C3 C2 C7 . . . 120.12(15) yes
C2 C3 C4 . . . 120.30(16) yes
C2 C3 H1 . . . 119.8 no
C4 C3 H1 . . . 119.9 no
C3 C4 C5 . . . 119.69(16) yes
C3 C4 H2 . . . 120.2 no
C5 C4 H2 . . . 120.2 no
C4 C5 C6 . . . 120.76(17) yes
C4 C5 H3 . . . 119.7 no
C6 C5 H3 . . . 119.6 no
C5 C6 C7 . . . 120.45(16) yes
C5 C6 H4 . . . 119.8 no
C7 C6 H4 . . . 119.8 no
C2 C7 C6 . . . 118.42(14) yes
C2 C7 C8 . . . 117.83(13) yes
C6 C7 C8 . . . 123.74(13) yes
C7 C8 C8 . . 2_766 123.56(16) yes
C7 C8 C9 . . . 112.11(11) yes
C8 C8 C9 2_766 . . 124.23(16) yes
C8 C9 C10 . . . 123.89(12) yes
C8 C9 C14 . . . 117.69(13) yes
C10 C9 C14 . . . 118.41(13) yes
C9 C10 C11 . . . 120.59(14) yes
C9 C10 H5 . . . 119.7 no
C11 C10 H5 . . . 119.7 no
C10 C11 C12 . . . 120.49(16) yes
C10 C11 H6 . . . 119.8 no
C12 C11 H6 . . . 119.7 no
C11 C12 C13 . . . 120.15(15) yes
C11 C12 H7 . . . 119.9 no
C13 C12 H7 . . . 119.9 no
C12 C13 C14 . . . 120.12(14) yes
C12 C13 H8 . . . 120.0 no
C14 C13 H8 . . . 119.9 no
C1 C14 C9 . . . 119.91(13) yes
C1 C14 C13 . . . 119.77(13) yes
C9 C14 C13 . . . 120.14(14) yes

loop_
_geom_bond_atom_site_label_1
_geom_bond_atom_site_label_2
_geom_bond_site_symmetry_1
_geom_bond_site_symmetry_2
_geom_bond_distance
_geom_bond_publ_flag
O1 C1 . . 1.2193(17) yes
C1 C2 . . 1.481(2) yes
C1 C14 . . 1.484(2) yes
C2 C3 . . 1.391(2) yes
C2 C7 . . 1.4004(19) yes
C3 C4 . . 1.373(3) yes
C3 H1 . . 0.950 no
C4 C5 . . 1.380(3) yes
C4 H2 . . 0.950 no
C5 C6 . . 1.376(2) yes
C5 H3 . . 0.950 no
C6 C7 . . 1.393(2) yes
C6 H4 . . 0.950 no
C7 C8 . . 1.490(2) yes
C8 C8 . 2_766 1.357(3) yes
C8 C9 . . 1.4907(19) yes
C9 C10 . . 1.392(2) yes
C9 C14 . . 1.4066(19) yes
C10 C11 . . 1.379(2) yes
C10 H5 . . 0.950 no
C11 C12 . . 1.382(2) yes
C11 H6 . . 0.950 no
C12 C13 . . 1.370(2) yes
C12 H7 . . 0.950 no
C13 C14 . . 1.395(2) yes
C13 H8 . . 0.950 no
